data_2232296
loop_
_publ_author_name
'Fun, Hoong-Kun'
'Loh, Wan-Sin'
'Garudachari, B.'
'Isloor, Arun M.'
'Satyanarayana, M. N.'

_publ_section_title
;
 2-(4-Chlorophenyl)-2-oxoethyl 4-methylbenzoate
;
_journal_coeditor_code HB6454
_journal_issue 11
_journal_name_full 'Acta Crystallographica Section E'
_journal_page_first o3030
_journal_paper_doi 10.1107/S1600536811042851
_journal_volume 67
_journal_year 2011
_chemical_formula_iupac 'C16 H13 Cl O3'
_chemical_formula_moiety 'C16 H13 Cl O3'
_chemical_formula_sum 'C16 H13 Cl O3'
_chemical_formula_weight 288.71
_chemical_name_systematic
;
2-(4-Chlorophenyl)-2-oxoethyl 4-methylbenzoate
;
_space_group_IT_number 14
_symmetry_cell_setting monoclinic
_symmetry_space_group_name_Hall '-P 2ybc'
_symmetry_space_group_name_H-M 'P 1 21/c 1'
_atom_sites_solution_hydrogens geom
_atom_sites_solution_primary direct
_atom_sites_solution_secondary difmap
_audit_creation_method SHELXL-97
_cell_angle_alpha 90.00
_cell_angle_beta 95.8800(10)
_cell_angle_gamma 90.00
_cell_formula_units_Z 4
_cell_length_a 5.9132(4)
_cell_length_b 8.5044(6)
_cell_length_c 27.8767(18)
_cell_measurement_reflns_used 4428
_cell_measurement_temperature 297(2)
_cell_measurement_theta_max 28.12
_cell_measurement_theta_min 2.81
_cell_volume 1394.49(16)
_computing_cell_refinement 'SAINT (Bruker, 2009)'
_computing_data_collection 'APEX2 (Bruker, 2009)'
_computing_data_reduction 'SAINT (Bruker, 2009)'
_computing_molecular_graphics 'SHELXTL (Sheldrick, 2008)'
_computing_publication_material
;
SHELXTL (Sheldrick, 2008), PLATON (Spek, 2009)
;
_computing_structure_refinement 'SHELXTL (Sheldrick, 2008)'
_computing_structure_solution 'SHELXTL (Sheldrick, 2008)'
_diffrn_ambient_temperature 297(2)
_diffrn_measured_fraction_theta_full 0.990
_diffrn_measured_fraction_theta_max 0.990
_diffrn_measurement_device_type 'Bruker SMART APEXII DUO CCD'
_diffrn_measurement_method '\f and \w scans'
_diffrn_radiation_monochromator graphite
_diffrn_radiation_source 'fine-focus sealed tube'
_diffrn_radiation_type MoK\a
_diffrn_radiation_wavelength 0.71073
_diffrn_reflns_av_R_equivalents 0.0273
_diffrn_reflns_av_sigmaI/netI 0.0217
_diffrn_reflns_limit_h_max 8
_diffrn_reflns_limit_h_min -8
_diffrn_reflns_limit_k_max 12
_diffrn_reflns_limit_k_min -11
_diffrn_reflns_limit_l_max 39
_diffrn_reflns_limit_l_min -39
_diffrn_reflns_number 21275
_diffrn_reflns_theta_full 30.11
_diffrn_reflns_theta_max 30.11
_diffrn_reflns_theta_min 1.47
_diffrn_standards_number 0
_exptl_absorpt_coefficient_mu 0.278
_exptl_absorpt_correction_T_max 0.9827
_exptl_absorpt_correction_T_min 0.8705
_exptl_absorpt_correction_type multi-scan
_exptl_absorpt_process_details '(<i>SADABS</i>; Bruker, 2009)'
_exptl_crystal_colour colourless
_exptl_crystal_density_diffrn 1.375
_exptl_crystal_density_method 'not measured'
_exptl_crystal_description plate
_exptl_crystal_F_000 600
_exptl_crystal_size_max 0.51
_exptl_crystal_size_mid 0.30
_exptl_crystal_size_min 0.06
_refine_diff_density_max 0.203
_refine_diff_density_min -0.422
_refine_ls_extinction_method none
_refine_ls_goodness_of_fit_ref 1.045
_refine_ls_hydrogen_treatment constr
_refine_ls_matrix_type full
_refine_ls_number_parameters 182
_refine_ls_number_reflns 4070
_refine_ls_number_restraints 0
_refine_ls_restrained_S_all 1.045
_refine_ls_R_factor_all 0.0767
_refine_ls_R_factor_gt 0.0460
_refine_ls_shift/su_max 0.002
_refine_ls_shift/su_mean <0.001
_refine_ls_structure_factor_coef Fsqd
_refine_ls_weighting_details 'calc w=1/[\s^2^(Fo^2^)+(0.0587P)^2^+0.3124P] where P=(Fo^2^+2Fc^2^)/3'
_refine_ls_weighting_scheme calc
_refine_ls_wR_factor_gt 0.1237
_refine_ls_wR_factor_ref 0.1439
_reflns_number_gt 2628
_reflns_number_total 4070
_reflns_threshold_expression I>2\s(I)
_cod_data_source_file hb6454.cif
_cod_data_source_block I
_cod_original_sg_symbol_H-M 'P 21/c'
_cod_database_code 2232296
_cod_database_fobs_code 2232296

loop_
_symmetry_equiv_pos_as_xyz
'x, y, z'
'-x, y+1/2, -z+1/2'
'-x, -y, -z'
'x, -y-1/2, z-1/2'

loop_
_atom_site_type_symbol
_atom_site_label
_atom_site_fract_x
_atom_site_fract_y
_atom_site_fract_z
_atom_site_U_iso_or_equiv
_atom_site_adp_type
_atom_site_calc_flag
_atom_site_refinement_flags
_atom_site_occupancy
_atom_site_symmetry_multiplicity
Cl Cl1 1.34410(11) 0.75388(9) 1.047675(19) 0.0935(2) Uani d . 1 1
O O1 0.5306(2) 0.69016(17) 0.86404(5) 0.0739(4) Uani d . 1 1
O O2 0.6246(2) 0.50027(17) 0.79276(4) 0.0612(3) Uani d . 1 1
O O3 0.3791(2) 0.35541(15) 0.83027(4) 0.0643(3) Uani d . 1 1
C C1 0.8059(3) 0.7539(2) 0.94970(7) 0.0569(4) Uani d . 1 1
H H1A 0.6646 0.8027 0.9453 0.068 Uiso calc R 1 1
C C2 0.9496(4) 0.7851(2) 0.99053(7) 0.0646(5) Uani d . 1 1
H H2A 0.9056 0.8539 1.0138 0.078 Uiso calc R 1 1
C C3 1.1586(3) 0.7138(2) 0.99658(6) 0.0589(4) Uani d . 1 1
C C4 1.2267(3) 0.6099(2) 0.96302(6) 0.0598(4) Uani d . 1 1
H H4A 1.3684 0.5617 0.9678 0.072 Uiso calc R 1 1
C C5 1.0808(3) 0.5784(2) 0.92215(6) 0.0530(4) Uani d . 1 1
H H5A 1.1248 0.5083 0.8992 0.064 Uiso calc R 1 1
C C6 0.8693(3) 0.65035(18) 0.91501(5) 0.0462(3) Uani d . 1 1
C C7 0.7093(3) 0.62133(19) 0.87099(6) 0.0487(4) Uani d . 1 1
C C8 0.7785(3) 0.5032(2) 0.83558(6) 0.0579(4) Uani d . 1 1
H H8A 0.9298 0.5283 0.8273 0.070 Uiso calc R 1 1
H H8B 0.7842 0.3997 0.8503 0.070 Uiso calc R 1 1
C C9 0.4256(3) 0.42441(19) 0.79494(6) 0.0484(4) Uani d . 1 1
C C10 0.2774(3) 0.43770(17) 0.74889(5) 0.0438(3) Uani d . 1 1
C C11 0.3350(3) 0.53418(19) 0.71169(6) 0.0496(4) Uani d . 1 1
H H11A 0.4730 0.5876 0.7146 0.060 Uiso calc R 1 1
C C12 0.1863(3) 0.55014(19) 0.67042(6) 0.0523(4) Uani d . 1 1
H H12A 0.2264 0.6144 0.6456 0.063 Uiso calc R 1 1
C C13 -0.0210(3) 0.47287(18) 0.66499(5) 0.0482(4) Uani d . 1 1
C C14 -0.0734(3) 0.3726(2) 0.70156(6) 0.0531(4) Uani d . 1 1
H H14A -0.2093 0.3166 0.6982 0.064 Uiso calc R 1 1
C C15 0.0749(3) 0.3551(2) 0.74308(6) 0.0505(4) Uani d . 1 1
H H15A 0.0379 0.2873 0.7672 0.061 Uiso calc R 1 1
C C16 -0.1878(3) 0.5006(2) 0.62043(6) 0.0604(4) Uani d . 1 1
H H16A -0.1102 0.4892 0.5920 0.091 Uiso calc R 1 1
H H16B -0.2492 0.6049 0.6215 0.091 Uiso calc R 1 1
H H16C -0.3089 0.4252 0.6197 0.091 Uiso calc R 1 1

loop_
_atom_site_aniso_label
_atom_site_aniso_U_11
_atom_site_aniso_U_22
_atom_site_aniso_U_33
_atom_site_aniso_U_12
_atom_site_aniso_U_13
_atom_site_aniso_U_23
Cl1 0.0873(4) 0.1316(6) 0.0578(3) -0.0190(4) -0.0114(3) -0.0225(3)
O1 0.0601(8) 0.0737(8) 0.0831(9) 0.0200(7) -0.0156(7) -0.0148(7)
O2 0.0487(6) 0.0890(9) 0.0452(6) -0.0116(6) 0.0008(5) -0.0060(6)
O3 0.0746(8) 0.0656(8) 0.0513(7) -0.0104(7) -0.0006(6) 0.0087(6)
C1 0.0517(9) 0.0576(10) 0.0617(10) 0.0007(8) 0.0071(8) -0.0088(8)
C2 0.0714(12) 0.0683(11) 0.0555(10) -0.0103(10) 0.0130(9) -0.0163(8)
C3 0.0615(10) 0.0705(11) 0.0438(8) -0.0165(9) 0.0011(7) -0.0034(8)
C4 0.0510(9) 0.0736(11) 0.0526(9) 0.0014(8) -0.0044(7) -0.0015(8)
C5 0.0518(9) 0.0582(9) 0.0480(8) 0.0033(7) 0.0011(7) -0.0065(7)
C6 0.0466(8) 0.0462(8) 0.0457(8) -0.0043(6) 0.0039(6) -0.0001(6)
C7 0.0452(8) 0.0482(8) 0.0518(8) -0.0021(7) -0.0002(7) 0.0017(7)
C8 0.0470(9) 0.0747(11) 0.0503(9) 0.0005(8) -0.0042(7) -0.0102(8)
C9 0.0497(8) 0.0485(8) 0.0469(8) 0.0006(7) 0.0046(7) -0.0075(7)
C10 0.0455(8) 0.0443(7) 0.0418(7) -0.0007(6) 0.0059(6) -0.0054(6)
C11 0.0483(8) 0.0488(8) 0.0522(8) -0.0082(7) 0.0071(7) 0.0001(7)
C12 0.0617(10) 0.0492(8) 0.0467(8) -0.0037(7) 0.0081(7) 0.0046(7)
C13 0.0532(9) 0.0478(8) 0.0431(8) 0.0039(7) 0.0030(6) -0.0083(6)
C14 0.0483(8) 0.0598(10) 0.0508(8) -0.0109(7) 0.0040(7) -0.0052(7)
C15 0.0518(9) 0.0555(9) 0.0449(8) -0.0097(7) 0.0082(7) 0.0004(7)
C16 0.0638(11) 0.0631(10) 0.0524(9) 0.0048(9) -0.0030(8) -0.0047(8)

loop_
_atom_type_symbol
_atom_type_description
_atom_type_scat_dispersion_real
_atom_type_scat_dispersion_imag
_atom_type_scat_source
C C 0.0033 0.0016 'International Tables Vol C Tables 4.2.6.8 and 6.1.1.4'
H H 0.0000 0.0000 'International Tables Vol C Tables 4.2.6.8 and 6.1.1.4'
O O 0.0106 0.0060 'International Tables Vol C Tables 4.2.6.8 and 6.1.1.4'
Cl Cl 0.1484 0.1585 'International Tables Vol C Tables 4.2.6.8 and 6.1.1.4'

loop_
_geom_angle_atom_site_label_1
_geom_angle_atom_site_label_2
_geom_angle_atom_site_label_3
_geom_angle
C9 O2 C8 117.12(13)
C2 C1 C6 120.75(17)
C2 C1 H1A 119.6
C6 C1 H1A 119.6
C3 C2 C1 119.28(17)
C3 C2 H2A 120.4
C1 C2 H2A 120.4
C2 C3 C4 121.52(16)
C2 C3 Cl1 119.91(15)
C4 C3 Cl1 118.57(15)
C3 C4 C5 118.90(17)
C3 C4 H4A 120.5
C5 C4 H4A 120.5
C4 C5 C6 120.60(16)
C4 C5 H5A 119.7
C6 C5 H5A 119.7
C1 C6 C5 118.94(15)
C1 C6 C7 118.97(15)
C5 C6 C7 122.08(14)
O1 C7 C6 121.57(15)
O1 C7 C8 120.98(15)
C6 C7 C8 117.46(13)
O2 C8 C7 111.72(14)
O2 C8 H8A 109.3
C7 C8 H8A 109.3
O2 C8 H8B 109.3
C7 C8 H8B 109.3
H8A C8 H8B 107.9
O3 C9 O2 122.98(15)
O3 C9 C10 125.56(15)
O2 C9 C10 111.46(14)
C15 C10 C11 119.15(14)
C15 C10 C9 119.38(14)
C11 C10 C9 121.45(14)
C12 C11 C10 119.66(15)
C12 C11 H11A 120.2
C10 C11 H11A 120.2
C11 C12 C13 121.67(15)
C11 C12 H12A 119.2
C13 C12 H12A 119.2
C12 C13 C14 118.22(14)
C12 C13 C16 120.48(15)
C14 C13 C16 121.28(15)
C15 C14 C13 120.59(15)
C15 C14 H14A 119.7
C13 C14 H14A 119.7
C10 C15 C14 120.61(15)
C10 C15 H15A 119.7
C14 C15 H15A 119.7
C13 C16 H16A 109.5
C13 C16 H16B 109.5
H16A C16 H16B 109.5
C13 C16 H16C 109.5
H16A C16 H16C 109.5
H16B C16 H16C 109.5

loop_
_geom_bond_atom_site_label_1
_geom_bond_atom_site_label_2
_geom_bond_distance
Cl1 C3 1.7400(17)
O1 C7 1.2062(19)
O2 C9 1.349(2)
O2 C8 1.4250(18)
O3 C9 1.203(2)
C1 C2 1.375(2)
C1 C6 1.387(2)
C1 H1A 0.9300
C2 C3 1.371(3)
C2 H2A 0.9300
C3 C4 1.377(3)
C4 C5 1.383(2)
C4 H4A 0.9300
C5 C6 1.388(2)
C5 H5A 0.9300
C6 C7 1.491(2)
C7 C8 1.495(2)
C8 H8A 0.9700
C8 H8B 0.9700
C9 C10 1.483(2)
C10 C15 1.383(2)
C10 C11 1.392(2)
C11 C12 1.381(2)
C11 H11A 0.9300
C12 C13 1.385(2)
C12 H12A 0.9300
C13 C14 1.388(2)
C13 C16 1.523(2)
C14 C15 1.387(2)
C14 H14A 0.9300
C15 H15A 0.9300
C16 H16A 0.9600
C16 H16B 0.9600
C16 H16C 0.9600

loop_
_geom_hbond_atom_site_label_D
_geom_hbond_atom_site_label_H
_geom_hbond_atom_site_label_A
_geom_hbond_site_symmetry_A
_geom_hbond_distance_DH
_geom_hbond_distance_HA
_geom_hbond_distance_DA
_geom_hbond_angle_DHA
_geom_hbond_publ_flag
C16 H16C O1 2_546 0.96 2.46 3.383(2) 162 yes

loop_
_geom_torsion_atom_site_label_1
_geom_torsion_atom_site_label_2
_geom_torsion_atom_site_label_3
_geom_torsion_atom_site_label_4
_geom_torsion
C6 C1 C2 C3 0.6(3)
C1 C2 C3 C4 -0.9(3)
C1 C2 C3 Cl1 179.20(14)
C2 C3 C4 C5 0.6(3)
Cl1 C3 C4 C5 -179.55(14)
C3 C4 C5 C6 0.1(3)
C2 C1 C6 C5 0.0(3)
C2 C1 C6 C7 -179.28(16)
C4 C5 C6 C1 -0.4(3)
C4 C5 C6 C7 178.91(16)
C1 C6 C7 O1 2.9(3)
C5 C6 C7 O1 -176.38(18)
C1 C6 C7 C8 -177.07(16)
C5 C6 C7 C8 3.6(2)
C9 O2 C8 C7 -77.7(2)
O1 C7 C8 O2 7.0(3)
C6 C7 C8 O2 -173.03(14)
C8 O2 C9 O3 -3.1(2)
C8 O2 C9 C10 176.99(14)
O3 C9 C10 C15 -5.7(2)
O2 C9 C10 C15 174.20(14)
O3 C9 C10 C11 172.90(16)
O2 C9 C10 C11 -7.2(2)
C15 C10 C11 C12 2.2(2)
C9 C10 C11 C12 -176.38(15)
C10 C11 C12 C13 0.3(3)
C11 C12 C13 C14 -2.6(2)
C11 C12 C13 C16 176.20(15)
C12 C13 C14 C15 2.3(2)
C16 C13 C14 C15 -176.49(15)
C11 C10 C15 C14 -2.5(2)
C9 C10 C15 C14 176.13(15)
C13 C14 C15 C10 0.2(3)

loop_
_cod_related_entry_id
_cod_related_entry_database
_cod_related_entry_code
1 ChemSpider 501755
